data_4501245
loop_
_publ_author_name
'Xu, Chunying'
'Li, Linke'
'Wang, Yinping'
'Guo, Qianqian'
'Wang, Xianjuan'
'Hou, Hongwei'
'Fan, Yaoting'

_publ_section_title
;
 Three-Dimensional Cd(II) Coordination Polymers Based on Semirigid
 Bis(Methylbenzimidazole) and Aromatic Polycarboxylates: Syntheses,
 Topological Structures and Photoluminescent Properties
;
_journal_issue 10
_journal_name_full 'Crystal Growth &amp; Design'
_journal_page_first 4667
_journal_paper_doi 10.1021/cg200961a
_journal_volume 11
_journal_year 2011
_chemical_formula_sum 'C26 H19 Cd N2 O5'
_chemical_formula_weight 551.83
_chemical_name_systematic
; 
 ? 
;
_space_group_IT_number 14
_symmetry_cell_setting monoclinic
_symmetry_space_group_name_Hall '-P 2ybc'
_symmetry_space_group_name_H-M 'P 1 21/c 1'
_atom_sites_solution_hydrogens geom
_atom_sites_solution_primary direct
_atom_sites_solution_secondary difmap
_audit_creation_method SHELXL-97
_cell_angle_alpha 90.00
_cell_angle_beta 97.81(3)
_cell_angle_gamma 90.00
_cell_formula_units_Z 4
_cell_length_a 11.941(2)
_cell_length_b 13.800(3)
_cell_length_c 14.351(3)
_cell_measurement_reflns_used 6646
_cell_measurement_temperature 293(2)
_cell_measurement_theta_max 29.1117
_cell_measurement_theta_min 2.0843
_cell_volume 2342.9(8)
_computing_cell_refinement 'CrystalClear (Rigaku/MSC Inc., 2006)'
_computing_data_collection 'CrystalClear (Rigaku/MSC Inc., 2006)'
_computing_data_reduction 'CrystalClear (Rigaku/MSC Inc., 2006)'
_computing_molecular_graphics SHELXTL
_computing_publication_material SHELXTL
_computing_structure_refinement 'SHELXL-97 (Sheldrick, 1997)'
_computing_structure_solution 'SHELXS-97 (Sheldrick, 1990)'
_diffrn_ambient_temperature 293(2)
_diffrn_detector_area_resol_mean 28.5714
_diffrn_measured_fraction_theta_full 0.993
_diffrn_measured_fraction_theta_max 0.993
_diffrn_measurement_device_type 'Rigaku Saturn'
_diffrn_measurement_method \w
_diffrn_radiation_monochromator graphite
_diffrn_radiation_source 'fine-focus sealed tube'
_diffrn_radiation_type MoK\a
_diffrn_radiation_wavelength 0.71073
_diffrn_reflns_av_R_equivalents 0.0421
_diffrn_reflns_av_sigmaI/netI 0.0502
_diffrn_reflns_limit_h_max 16
_diffrn_reflns_limit_h_min -16
_diffrn_reflns_limit_k_max 18
_diffrn_reflns_limit_k_min -18
_diffrn_reflns_limit_l_max 19
_diffrn_reflns_limit_l_min -18
_diffrn_reflns_number 20515
_diffrn_reflns_theta_full 29.16
_diffrn_reflns_theta_max 29.16
_diffrn_reflns_theta_min 2.27
_exptl_absorpt_coefficient_mu 0.972
_exptl_absorpt_correction_T_max 0.9091
_exptl_absorpt_correction_T_min 0.8294
_exptl_absorpt_correction_type multi-scan
_exptl_absorpt_process_details 'Jacobson, R. (1998) Private communication'
_exptl_crystal_colour Colourless
_exptl_crystal_density_diffrn 1.564
_exptl_crystal_density_method 'not measured'
_exptl_crystal_description Platelike
_exptl_crystal_F_000 1108
_exptl_crystal_size_max 0.20
_exptl_crystal_size_mid 0.18
_exptl_crystal_size_min 0.10
_refine_diff_density_max 0.541
_refine_diff_density_min -0.600
_refine_diff_density_rms 0.089
_refine_ls_extinction_method none
_refine_ls_goodness_of_fit_ref 1.076
_refine_ls_hydrogen_treatment constr
_refine_ls_matrix_type full
_refine_ls_number_parameters 308
_refine_ls_number_reflns 6272
_refine_ls_number_restraints 0
_refine_ls_restrained_S_all 1.076
_refine_ls_R_factor_all 0.0637
_refine_ls_R_factor_gt 0.0499
_refine_ls_shift/su_max 0.013
_refine_ls_shift/su_mean 0.002
_refine_ls_structure_factor_coef Fsqd
_refine_ls_weighting_details 'calc w=1/[\s^2^(Fo^2^)+(0.0315P)^2^+1.7287P] where P=(Fo^2^+2Fc^2^)/3'
_refine_ls_weighting_scheme calc
_refine_ls_wR_factor_gt 0.0864
_refine_ls_wR_factor_ref 0.0935
_reflns_number_gt 5233
_reflns_number_total 6272
_reflns_threshold_expression >2sigma(I)
_cod_data_source_file cg200961a_si_002.cif
_cod_data_source_block 4
_cod_depositor_comments
;
The following automatic conversions were performed:

'_symmetry_cell_setting' value 'Monoclinic' changed to 'monoclinic'
according to /home/saulius/struct/CIF-dictionaries/cif_core.dic
dictionary named 'cif_core.dic' version 2.4.1 from
2010-06-29.

'_exptl_absorpt_correction_type' value 'Multi-scan'
changed to 'multi-scan' according to
/home/saulius/struct/CIF-dictionaries/cif_core.dic dictionary named
'cif_core.dic' version 2.4.1 from 2010-06-29.

Automatic conversion script
Id: cif_fix_values 1715 2011-07-08 13:25:40Z adriana 
;
_cod_original_cell_volume 2343.0(8)
_cod_original_sg_symbol_H-M P2(1)/c
_cod_database_code 4501245

loop_
_symmetry_equiv_pos_as_xyz
'x, y, z'
'-x, y+1/2, -z+1/2'
'-x, -y, -z'
'x, -y-1/2, z-1/2'

loop_
_atom_site_label
_atom_site_type_symbol
_atom_site_fract_x
_atom_site_fract_y
_atom_site_fract_z
_atom_site_U_iso_or_equiv
_atom_site_adp_type
_atom_site_occupancy
_atom_site_symmetry_multiplicity
_atom_site_calc_flag
_atom_site_refinement_flags
O5 O -0.3299(2) 0.09910(19) 0.57625(17) 0.0474(6) Uani 1 1 d .
O4 O -0.4179(2) -0.0099(2) 0.65637(18) 0.0519(7) Uani 1 1 d .
C26 C -0.3427(3) 0.0522(3) 0.6494(3) 0.0378(8) Uani 1 1 d .
C23 C -0.2606(3) 0.0729(2) 0.7359(2) 0.0314(7) Uani 1 1 d .
C24 C -0.2639(3) 0.0196(3) 0.8174(2) 0.0401(8) Uani 1 1 d .
H24 H -0.3167 -0.0298 0.8183 0.048 Uiso 1 1 calc R
C25 C -0.1892(3) 0.0395(3) 0.8973(2) 0.0422(9) Uani 1 1 d .
H25 H -0.1901 0.0024 0.9513 0.051 Uiso 1 1 calc R
C22 C -0.1816(3) 0.1463(2) 0.7364(2) 0.0345(7) Uani 1 1 d .
H22 H -0.1779 0.1815 0.6816 0.041 Uiso 1 1 calc R
C21 C -0.1084(3) 0.1686(2) 0.8161(2) 0.0360(8) Uani 1 1 d .
H21 H -0.0567 0.2189 0.8160 0.043 Uiso 1 1 calc R
C20 C -0.1134(3) 0.1144(3) 0.8963(2) 0.0369(8) Uani 1 1 d .
O1 O 0.4343(2) 0.31843(18) 0.9690(2) 0.0502(7) Uani 1 1 d .
O2 O 0.3591(2) 0.42502(19) 1.0589(2) 0.0563(7) Uani 1 1 d .
Cd1 Cd 0.562300(18) 0.426633(16) 0.941258(15) 0.02791(8) Uani 1 1 d .
N1 N 0.6555(2) 0.3601(2) 0.83332(18) 0.0321(6) Uani 1 1 d .
C10 C 0.5708(3) 0.4256(2) 0.5401(2) 0.0323(7) Uani 1 1 d .
O3 O -0.0487(2) 0.1331(2) 0.98191(16) 0.0581(8) Uani 1 1 d .
C4 C 0.8522(3) 0.4214(3) 0.8912(3) 0.0445(9) Uani 1 1 d .
H4 H 0.8430 0.4251 0.9544 0.053 Uiso 1 1 calc R
N2 N 0.6780(2) 0.3510(2) 0.68230(18) 0.0326(6) Uani 1 1 d .
C8 C 0.7797(3) 0.3871(2) 0.7288(2) 0.0338(7) Uani 1 1 d .
C11 C 0.5121(3) 0.4165(3) 0.4517(2) 0.0441(9) Uani 1 1 d .
H11 H 0.5194 0.3599 0.4179 0.053 Uiso 1 1 calc R
C3 C 0.7647(3) 0.3920(2) 0.8235(2) 0.0342(7) Uani 1 1 d .
C7 C 0.8809(3) 0.4119(3) 0.6982(3) 0.0455(9) Uani 1 1 d .
H7 H 0.8899 0.4094 0.6349 0.055 Uiso 1 1 calc R
C17 C 0.0509(3) 0.1858(3) 0.9863(2) 0.0409(9) Uani 1 1 d .
C14 C 0.2508(3) 0.2885(2) 1.0060(2) 0.0361(8) Uani 1 1 d .
C13 C 0.3561(3) 0.3486(3) 1.0120(3) 0.0413(9) Uani 1 1 d .
C2 C 0.6078(3) 0.3361(2) 0.7475(2) 0.0339(7) Uani 1 1 d .
C16 C 0.1318(3) 0.1636(3) 0.9293(3) 0.0438(9) Uani 1 1 d .
H16 H 0.1190 0.1147 0.8846 0.053 Uiso 1 1 calc R
C9 C 0.6462(3) 0.3435(3) 0.5806(2) 0.0431(9) Uani 1 1 d .
H9A H 0.6072 0.2825 0.5663 0.052 Uiso 1 1 calc R
H9B H 0.7142 0.3429 0.5505 0.052 Uiso 1 1 calc R
C19 C 0.1690(3) 0.3073(3) 1.0630(3) 0.0467(9) Uani 1 1 d .
H19 H 0.1816 0.3554 1.1087 0.056 Uiso 1 1 calc R
C12 C 0.5573(3) 0.5108(3) 0.5880(3) 0.0469(10) Uani 1 1 d .
H12 H 0.5959 0.5191 0.6483 0.056 Uiso 1 1 calc R
C18 C 0.0694(3) 0.2562(3) 1.0532(3) 0.0504(10) Uani 1 1 d .
H18 H 0.0149 0.2695 1.0919 0.061 Uiso 1 1 calc R
C5 C 0.9538(3) 0.4448(3) 0.8607(3) 0.0541(11) Uani 1 1 d .
H5 H 1.0145 0.4640 0.9044 0.065 Uiso 1 1 calc R
C6 C 0.9672(3) 0.4403(3) 0.7657(3) 0.0543(11) Uani 1 1 d .
H6 H 1.0365 0.4570 0.7477 0.065 Uiso 1 1 calc R
C1 C 0.4929(3) 0.2937(3) 0.7250(3) 0.0461(9) Uani 1 1 d .
H1A H 0.4991 0.2258 0.7121 0.069 Uiso 1 1 calc R
H1B H 0.4535 0.3256 0.6707 0.069 Uiso 1 1 calc R
H1C H 0.4519 0.3024 0.7775 0.069 Uiso 1 1 calc R
C15 C 0.2316(3) 0.2150(3) 0.9397(3) 0.0422(8) Uani 1 1 d .
H15 H 0.2867 0.2003 0.9020 0.051 Uiso 1 1 calc R

loop_
_atom_site_aniso_label
_atom_site_aniso_U_11
_atom_site_aniso_U_22
_atom_site_aniso_U_33
_atom_site_aniso_U_23
_atom_site_aniso_U_13
_atom_site_aniso_U_12
O5 0.0479(15) 0.0532(16) 0.0359(14) 0.0036(12) -0.0135(11) -0.0059(13)
O4 0.0411(15) 0.0592(17) 0.0502(16) -0.0039(13) -0.0128(12) -0.0160(13)
C26 0.0316(17) 0.040(2) 0.039(2) -0.0070(16) -0.0073(14) 0.0051(15)
C23 0.0265(15) 0.0336(17) 0.0316(17) -0.0030(14) -0.0048(12) 0.0016(14)
C24 0.0329(18) 0.047(2) 0.0389(19) 0.0005(16) -0.0011(14) -0.0178(16)
C25 0.0392(19) 0.056(2) 0.0310(18) 0.0055(16) 0.0022(14) -0.0132(17)
C22 0.0368(18) 0.0316(17) 0.0338(17) 0.0028(14) 0.0000(14) -0.0014(14)
C21 0.0354(18) 0.0366(18) 0.0346(18) -0.0004(15) -0.0006(14) -0.0115(15)
C20 0.0276(16) 0.051(2) 0.0303(17) -0.0023(15) -0.0009(13) -0.0101(15)
O1 0.0305(13) 0.0431(15) 0.077(2) 0.0054(14) 0.0082(13) -0.0085(11)
O2 0.0621(18) 0.0436(16) 0.0630(18) -0.0071(14) 0.0075(14) -0.0258(14)
Cd1 0.02371(12) 0.03109(13) 0.02828(13) -0.00203(10) 0.00116(8) -0.00012(9)
N1 0.0283(13) 0.0402(16) 0.0286(14) -0.0059(12) 0.0061(11) 0.0019(12)
C10 0.0363(17) 0.0312(17) 0.0291(16) 0.0009(14) 0.0040(13) 0.0024(14)
O3 0.0465(15) 0.097(2) 0.0284(13) 0.0018(14) -0.0039(11) -0.0427(15)
C4 0.0341(18) 0.060(2) 0.039(2) -0.0120(18) 0.0059(15) -0.0008(17)
N2 0.0355(15) 0.0355(15) 0.0259(14) -0.0012(11) 0.0005(11) 0.0106(12)
C8 0.0380(18) 0.0308(17) 0.0320(17) 0.0004(14) 0.0021(14) 0.0081(14)
C11 0.061(2) 0.0328(19) 0.0347(19) -0.0102(15) -0.0065(17) 0.0102(17)
C3 0.0312(17) 0.0355(18) 0.0360(18) -0.0048(14) 0.0053(14) 0.0045(14)
C7 0.047(2) 0.049(2) 0.044(2) 0.0056(18) 0.0184(17) 0.0054(18)
C17 0.0317(18) 0.056(2) 0.0325(18) 0.0056(16) -0.0048(14) -0.0175(16)
C14 0.0288(16) 0.0353(18) 0.0415(19) 0.0052(15) -0.0045(14) -0.0074(14)
C13 0.0360(19) 0.037(2) 0.049(2) 0.0106(17) -0.0026(16) -0.0102(16)
C2 0.0351(17) 0.0292(17) 0.0364(18) -0.0033(14) 0.0016(14) 0.0061(14)
C16 0.042(2) 0.044(2) 0.043(2) -0.0083(17) -0.0031(16) -0.0159(17)
C9 0.055(2) 0.043(2) 0.0302(18) -0.0025(15) -0.0003(16) 0.0109(18)
C19 0.041(2) 0.052(2) 0.046(2) -0.0128(18) 0.0056(17) -0.0145(18)
C12 0.059(2) 0.042(2) 0.0340(19) -0.0062(16) -0.0140(17) 0.0146(18)
C18 0.039(2) 0.069(3) 0.045(2) -0.011(2) 0.0099(17) -0.014(2)
C5 0.035(2) 0.067(3) 0.060(3) -0.016(2) 0.0009(18) -0.0073(19)
C6 0.041(2) 0.058(3) 0.068(3) 0.003(2) 0.019(2) -0.0053(19)
C1 0.039(2) 0.049(2) 0.049(2) -0.0084(18) 0.0016(16) -0.0021(17)
C15 0.0316(18) 0.044(2) 0.051(2) -0.0060(18) 0.0057(15) -0.0042(16)

loop_
_atom_type_symbol
_atom_type_description
_atom_type_scat_dispersion_real
_atom_type_scat_dispersion_imag
_atom_type_scat_source
C C 0.0033 0.0016 'International Tables Vol C Tables 4.2.6.8 and 6.1.1.4'
H H 0.0000 0.0000 'International Tables Vol C Tables 4.2.6.8 and 6.1.1.4'
N N 0.0061 0.0033 'International Tables Vol C Tables 4.2.6.8 and 6.1.1.4'
O O 0.0106 0.0060 'International Tables Vol C Tables 4.2.6.8 and 6.1.1.4'
Cd Cd -0.8075 1.2024 'International Tables Vol C Tables 4.2.6.8 and 6.1.1.4'

loop_
_geom_angle_atom_site_label_1
_geom_angle_atom_site_label_2
_geom_angle_atom_site_label_3
_geom_angle
_geom_angle_site_symmetry_1
_geom_angle_site_symmetry_3
C26 O5 Cd1 121.8(2) . 4_465
C26 O4 Cd1 135.5(2) . 2_546
O4 C26 O5 125.9(3) . .
O4 C26 C23 117.3(3) . .
O5 C26 C23 116.8(3) . .
C22 C23 C24 118.7(3) . .
C22 C23 C26 120.8(3) . .
C24 C23 C26 120.4(3) . .
C25 C24 C23 120.4(3) . .
C25 C24 H24 119.8 . .
C23 C24 H24 119.8 . .
C20 C25 C24 119.5(3) . .
C20 C25 H25 120.2 . .
C24 C25 H25 120.2 . .
C21 C22 C23 121.5(3) . .
C21 C22 H22 119.2 . .
C23 C22 H22 119.2 . .
C22 C21 C20 118.6(3) . .
C22 C21 H21 120.7 . .
C20 C21 H21 120.7 . .
C25 C20 C21 121.2(3) . .
C25 C20 O3 114.9(3) . .
C21 C20 O3 123.9(3) . .
C13 O1 Cd1 116.2(2) . .
C13 O2 Cd1 138.4(3) . 3_667
O5 Cd1 O1 93.91(10) 4_666 .
O5 Cd1 N1 104.95(10) 4_666 .
O1 Cd1 N1 105.69(10) . .
O5 Cd1 O4 156.64(10) 4_666 2_556
O1 Cd1 O4 83.39(10) . 2_556
N1 Cd1 O4 98.09(10) . 2_556
O5 Cd1 O2 87.35(10) 4_666 3_667
O1 Cd1 O2 155.84(10) . 3_667
N1 Cd1 O2 97.24(11) . 3_667
O4 Cd1 O2 85.96(11) 2_556 3_667
O5 Cd1 Cd1 83.94(7) 4_666 3_667
O1 Cd1 Cd1 87.08(7) . 3_667
N1 Cd1 Cd1 163.61(7) . 3_667
O4 Cd1 Cd1 72.76(7) 2_556 3_667
O2 Cd1 Cd1 69.04(8) 3_667 3_667
C2 N1 C3 105.9(3) . .
C2 N1 Cd1 123.8(2) . .
C3 N1 Cd1 120.1(2) . .
C11 C10 C12 117.3(3) . .
C11 C10 C9 119.3(3) . .
C12 C10 C9 123.3(3) . .
C20 O3 C17 120.6(3) . .
C5 C4 C3 117.2(4) . .
C5 C4 H4 121.4 . .
C3 C4 H4 121.4 . .
C2 N2 C8 107.7(3) . .
C2 N2 C9 125.3(3) . .
C8 N2 C9 126.5(3) . .
C7 C8 N2 132.5(3) . .
C7 C8 C3 122.1(3) . .
N2 C8 C3 105.3(3) . .
C10 C11 C12 121.4(3) . 3_666
C10 C11 H11 119.3 . .
C12 C11 H11 119.3 3_666 .
C4 C3 C8 120.7(3) . .
C4 C3 N1 130.2(3) . .
C8 C3 N1 109.1(3) . .
C6 C7 C8 116.7(3) . .
C6 C7 H7 121.6 . .
C8 C7 H7 121.6 . .
C18 C17 C16 121.0(3) . .
C18 C17 O3 117.4(3) . .
C16 C17 O3 121.4(3) . .
C19 C14 C15 118.6(3) . .
C19 C14 C13 121.1(3) . .
C15 C14 C13 120.2(3) . .
O2 C13 O1 125.2(3) . .
O2 C13 C14 117.4(4) . .
O1 C13 C14 117.4(3) . .
N1 C2 N2 112.0(3) . .
N1 C2 C1 124.6(3) . .
N2 C2 C1 123.3(3) . .
C15 C16 C17 119.1(3) . .
C15 C16 H16 120.4 . .
C17 C16 H16 120.4 . .
N2 C9 C10 113.0(3) . .
N2 C9 H9A 109.0 . .
C10 C9 H9A 109.0 . .
N2 C9 H9B 109.0 . .
C10 C9 H9B 109.0 . .
H9A C9 H9B 107.8 . .
C18 C19 C14 121.0(3) . .
C18 C19 H19 119.5 . .
C14 C19 H19 119.5 . .
C11 C12 C10 121.2(3) 3_666 .
C11 C12 H12 119.4 3_666 .
C10 C12 H12 119.4 . .
C17 C18 C19 119.5(4) . .
C17 C18 H18 120.2 . .
C19 C18 H18 120.2 . .
C4 C5 C6 121.4(4) . .
C4 C5 H5 119.3 . .
C6 C5 H5 119.3 . .
C7 C6 C5 121.9(4) . .
C7 C6 H6 119.1 . .
C5 C6 H6 119.1 . .
C2 C1 H1A 109.5 . .
C2 C1 H1B 109.5 . .
H1A C1 H1B 109.5 . .
C2 C1 H1C 109.5 . .
H1A C1 H1C 109.5 . .
H1B C1 H1C 109.5 . .
C16 C15 C14 120.7(3) . .
C16 C15 H15 119.7 . .
C14 C15 H15 119.7 . .

loop_
_geom_bond_atom_site_label_1
_geom_bond_atom_site_label_2
_geom_bond_distance
_geom_bond_site_symmetry_2
O5 C26 1.260(4) .
O5 Cd1 2.204(2) 4_465
O4 C26 1.255(4) .
O4 Cd1 2.246(2) 2_546
C26 C23 1.501(4) .
C23 C22 1.384(4) .
C23 C24 1.387(5) .
C24 C25 1.380(4) .
C24 H24 0.9300 .
C25 C20 1.375(5) .
C25 H25 0.9300 .
C22 C21 1.377(4) .
C22 H22 0.9300 .
C21 C20 1.380(5) .
C21 H21 0.9300 .
C20 O3 1.383(4) .
O1 C13 1.257(4) .
O1 Cd1 2.212(2) .
O2 C13 1.249(4) .
O2 Cd1 2.253(2) 3_667
Cd1 O5 2.204(2) 4_666
Cd1 N1 2.225(3) .
Cd1 O4 2.246(2) 2_556
Cd1 O2 2.253(3) 3_667
Cd1 Cd1 3.1367(7) 3_667
N1 C2 1.327(4) .
N1 C3 1.401(4) .
C10 C11 1.369(4) .
C10 C12 1.382(5) .
C10 C9 1.514(4) .
O3 C17 1.389(4) .
C4 C5 1.383(5) .
C4 C3 1.387(5) .
C4 H4 0.9300 .
N2 C2 1.355(4) .
N2 C8 1.396(4) .
N2 C9 1.461(4) .
C8 C7 1.384(5) .
C8 C3 1.396(4) .
C11 C12 1.375(5) 3_666
C11 H11 0.9300 .
C7 C6 1.372(6) .
C7 H7 0.9300 .
C17 C18 1.362(5) .
C17 C16 1.382(5) .
C14 C19 1.381(5) .
C14 C15 1.388(5) .
C14 C13 1.500(4) .
C2 C1 1.486(5) .
C16 C15 1.377(5) .
C16 H16 0.9300 .
C9 H9A 0.9700 .
C9 H9B 0.9700 .
C19 C18 1.375(5) .
C19 H19 0.9300 .
C12 C11 1.375(5) 3_666
C12 H12 0.9300 .
C18 H18 0.9300 .
C5 C6 1.395(6) .
C5 H5 0.9300 .
C6 H6 0.9300 .
C1 H1A 0.9600 .
C1 H1B 0.9600 .
C1 H1C 0.9600 .
C15 H15 0.9300 .
